data_1517013
loop_
_publ_author_name
'Dan-Dan Liu'
'Ya-Guang Chen'

_publ_section_title
;
 Coordination polymers of lanthanide elements and metatungstate:
 Syntheses, structure and magnetic property
;
_journal_name_full
;
Inorganica Chimica Acta
;
_journal_page_first 70
_journal_page_last 75
_journal_volume 401
_journal_year 2013
_chemical_formula_moiety 'C21 H9 Lu3 N3 O67 W12, 13(O), 3(H4 N)'
_chemical_formula_sum 'C21 H21 Lu3 N6 O80 W12'
_chemical_formula_weight 4368.49
_space_group_IT_number 161
_symmetry_cell_setting trigonal
_symmetry_space_group_name_Hall 'R 3 -2"c'
_symmetry_space_group_name_H-M 'R 3 c :H'
_atom_sites_solution_primary direct
_atom_sites_solution_secondary difmap
_cell_angle_alpha 90.00
_cell_angle_beta 90.00
_cell_angle_gamma 120.00
_cell_formula_units_Z 6
_cell_length_a 16.6308(8)
_cell_length_b 16.6308(8)
_cell_length_c 51.164(5)
_cell_measurement_reflns_used 2500
_cell_measurement_temperature 296(2)
_cell_measurement_theta_max 25
_cell_measurement_theta_min 3.5
_cell_volume 12255.2(15)
_computing_cell_refinement 'Bruker SMART'
_computing_data_collection 'Bruker SMART'
_computing_data_reduction 'Bruker SAINT'
_computing_molecular_graphics 'Bruker SHELXTL'
_computing_publication_material 'Bruker SHELXTL'
_computing_structure_refinement 'SHELXL-97 (Sheldrick, 1997)'
_computing_structure_solution 'SHELXS-97 (Sheldrick, 1990)'
_diffrn_ambient_temperature 296(2)
_diffrn_detector_area_resol_mean 10.281
_diffrn_measured_fraction_theta_full 0.999
_diffrn_measured_fraction_theta_max 0.999
_diffrn_measurement_device_type 'CCD area detector'
_diffrn_measurement_method 'phi and omega scans'
_diffrn_radiation_monochromator graphite
_diffrn_radiation_source 'fine-focus sealed tube'
_diffrn_radiation_type MoK\a
_diffrn_radiation_wavelength 0.71073
_diffrn_reflns_av_R_equivalents 0.0709
_diffrn_reflns_av_sigmaI/netI 0.0518
_diffrn_reflns_limit_h_max 19
_diffrn_reflns_limit_h_min -19
_diffrn_reflns_limit_k_max 19
_diffrn_reflns_limit_k_min -19
_diffrn_reflns_limit_l_max 31
_diffrn_reflns_limit_l_min -60
_diffrn_reflns_number 19652
_diffrn_reflns_theta_full 25.05
_diffrn_reflns_theta_max 25.05
_diffrn_reflns_theta_min 1.62
_diffrn_standards_interval_count 150
_diffrn_standards_number 2
_exptl_absorpt_coefficient_mu 20.532
_exptl_absorpt_correction_T_max 0.101
_exptl_absorpt_correction_T_min 0.083
_exptl_absorpt_correction_type multi-scan
_exptl_absorpt_process_details 'SADABS (Sheldrick, 1996)'
_exptl_crystal_colour colourless
_exptl_crystal_density_diffrn 3.552
_exptl_crystal_density_method 'not measured'
_exptl_crystal_description block
_exptl_crystal_F_000 11580
_exptl_crystal_size_max 0.1223
_exptl_crystal_size_mid 0.1214
_exptl_crystal_size_min 0.1211
_refine_diff_density_max 1.970
_refine_diff_density_min -2.159
_refine_diff_density_rms 0.288
_refine_ls_abs_structure_details 'Flack H D (1983), Acta Cryst. A39, 876-881'
_refine_ls_abs_structure_Flack 0.27(3)
_refine_ls_extinction_method none
_refine_ls_goodness_of_fit_ref 1.078
_refine_ls_hydrogen_treatment constr
_refine_ls_matrix_type full
_refine_ls_number_parameters 367
_refine_ls_number_reflns 4839
_refine_ls_number_restraints 19
_refine_ls_restrained_S_all 1.078
_refine_ls_R_factor_all 0.0432
_refine_ls_R_factor_gt 0.0352
_refine_ls_shift/su_max 0.000
_refine_ls_shift/su_mean 0.000
_refine_ls_structure_factor_coef Fsqd
_refine_ls_weighting_details 'calc w=1/[\s^2^(Fo^2^)+(0.0583P)^2^+0.0000P] where P=(Fo^2^+2Fc^2^)/3'
_refine_ls_weighting_scheme calc
_refine_ls_wR_factor_gt 0.0843
_refine_ls_wR_factor_ref 0.0974
_reflns_number_gt 3421
_reflns_number_total 4839
_reflns_threshold_expression >2sigma(I)
_cod_data_source_file ICA-2013-401-70-75-4.cif
_cod_data_source_block dan-4
_cod_depositor_comments
;
The following automatic conversions were performed:

'_symmetry_cell_setting' value 'Trigonal' changed to 'trigonal'
according to the built-in table from CIF Core dictionary named
'cif_core.dic' version 2.4.1 from 2010-06-29.

Automatic conversion script
Id: cif_fix_values 2281 2013-09-26 08:29:07Z andrius 
;
_cod_original_cell_volume 12255.2(19)
_cod_original_sg_symbol_H-M 'R 3 c'
_cod_database_code 1517013

loop_
_symmetry_equiv_pos_as_xyz
'x, y, z'
'-y, x-y, z'
'-x+y, -x, z'
'-y, -x, z+1/2'
'-x+y, y, z+1/2'
'x, x-y, z+1/2'
'x+2/3, y+1/3, z+1/3'
'-y+2/3, x-y+1/3, z+1/3'
'-x+y+2/3, -x+1/3, z+1/3'
'-y+2/3, -x+1/3, z+5/6'
'-x+y+2/3, y+1/3, z+5/6'
'x+2/3, x-y+1/3, z+5/6'
'x+1/3, y+2/3, z+2/3'
'-y+1/3, x-y+2/3, z+2/3'
'-x+y+1/3, -x+2/3, z+2/3'
'-y+1/3, -x+2/3, z+7/6'
'-x+y+1/3, y+2/3, z+7/6'
'x+1/3, x-y+2/3, z+7/6'

loop_
_atom_site_label
_atom_site_type_symbol
_atom_site_fract_x
_atom_site_fract_y
_atom_site_fract_z
_atom_site_U_iso_or_equiv
_atom_site_adp_type
_atom_site_occupancy
_atom_site_symmetry_multiplicity
_atom_site_calc_flag
_atom_site_refinement_flags
W1 W -0.47459(6) 0.63951(7) 0.172419(17) 0.0235(2) Uani 1 1 d .
W2 W -0.70859(6) 0.43915(6) 0.168371(17) 0.0209(2) Uani 1 1 d .
W4 W -0.60754(6) 0.59167(6) 0.111610(19) 0.0241(2) Uani 1 1 d .
W3 W -0.51993(7) 0.73175(7) 0.22288(2) 0.0305(2) Uani 1 1 d .
Lu1 Lu -0.22744(6) 0.65682(6) 0.172782(18) 0.0218(2) Uani 1 1 d .
O23 O -0.2211(12) 0.7989(11) 0.1799(4) 0.041(4) Uani 1 1 d .
C7 C -0.3165(14) 0.7144(16) 0.0943(4) 0.025(5) Uani 1 1 d .
O22 O -0.5777(10) 0.5276(10) 0.1765(3) 0.036(4) Uani 1 1 d .
O21 O -0.7063(12) 0.3364(11) 0.1641(4) 0.039(4) Uani 1 1 d U
O20 O -0.3868(13) 0.6111(11) 0.1689(4) 0.038(4) Uani 1 1 d .
O19 O -0.3877(12) 0.7735(9) 0.1634(3) 0.032(4) Uani 1 1 d U
O18 O -0.5774(11) 0.5402(11) 0.0875(3) 0.026(4) Uani 1 1 d .
OW4 O 0.3333 0.6667 0.0399(11) 0.123(19) Uani 1 3 d S
C6 C -0.3958(13) 0.7125(13) 0.0543(4) 0.018(4) Uani 1 1 d U
O17 O -0.7373(10) 0.5506(10) 0.1792(3) 0.027(3) Uani 1 1 d .
O16 O -0.5124(10) 0.6336(10) 0.1348(3) 0.029(4) Uani 1 1 d .
N1 N -0.3374(17) 0.8385(15) 0.0848(5) 0.036(4) Uani 1 1 d .
O15 O -0.1386(11) 0.6145(10) 0.1962(3) 0.034(4) Uani 1 1 d .
O14 O -0.2459(11) 0.7077(13) 0.1337(3) 0.040(4) Uani 1 1 d .
O13 O -0.7250(11) 0.4297(12) 0.2060(3) 0.036(4) Uani 1 1 d .
O12 O -0.6810(10) 0.4876(10) 0.1337(3) 0.028(4) Uani 1 1 d .
O11 O -0.1694(16) 0.5952(18) 0.1409(4) 0.065(6) Uani 1 1 d .
O10 O -0.2661(16) 0.6535(15) 0.2155(4) 0.060(6) Uani 1 1 d .
O9 O -0.0737(12) 0.7773(12) 0.1701(5) 0.070(8) Uani 1 1 d .
O8 O -0.6062(11) 0.7707(10) 0.2256(3) 0.033(4) Uani 1 1 d .
O7 O -0.5600(10) 0.7101(11) 0.0955(4) 0.037(5) Uani 1 1 d .
O6 O -0.3166(14) 0.4971(11) 0.1741(5) 0.062(7) Uani 1 1 d .
O5 O -0.1333(17) 0.4961(14) 0.1812(4) 0.068(7) Uani 1 1 d .
N2 N 0.3569(14) 1.0150(13) -0.0675(5) 0.045(6) Uani 1 1 d .
H12D H 0.3104 0.9940 -0.0541 0.053 Uiso 1 1 d R
H12A H 0.3552 0.9624 -0.0758 0.067 Uiso 1 1 d R
H12B H 0.3450 1.0501 -0.0802 0.067 Uiso 1 1 d R
H12C H 0.4171 1.0535 -0.0599 0.067 Uiso 1 1 d R
O4 O -0.4724(13) 0.7498(12) 0.2527(3) 0.043(5) Uani 1 1 d .
C5 C -0.281(2) 0.6652(18) 0.1115(5) 0.041(6) Uani 1 1 d .
O3 O -0.2823(19) 0.5942(17) 0.1044(5) 0.082(8) Uani 1 1 d .
C4 C -0.1160(15) 0.5558(16) 0.1976(5) 0.030(5) Uani 1 1 d .
O2 O -0.6667 0.6667 0.1337(5) 0.020(5) Uani 1 3 d S
O1 O -0.4521(12) 0.6691(10) 0.2081(3) 0.033(4) Uani 1 1 d .
C3 C -0.3822(15) 0.7994(14) 0.0623(4) 0.024(5) Uani 1 1 d .
H3A H -0.4044 0.8316 0.0517 0.029 Uiso 1 1 d R
C2 C -0.3068(17) 0.7978(17) 0.0993(5) 0.039(6) Uani 1 1 d .
H2A H -0.2767 0.8365 0.1141 0.059 Uiso 1 1 d R
OW1 O 0.577(5) 1.240(3) -0.0349(8) 0.30(4) Uani 1 1 d .
C1 C -0.3610(16) 0.6705(16) 0.0718(5) 0.033(6) Uani 1 1 d .
H1A H -0.3688 0.6125 0.0677 0.040 Uiso 1 1 d R
OW5 O 0.240(3) 0.817(4) -0.0433(13) 0.27(4) Uani 1 1 d .
OW2 O 0.412(7) 0.689(8) -0.049(3) 0.58(12) Uani 1 1 d .
OW3 O 0.408(4) 0.878(4) -0.1038(9) 0.23(3) Uani 1 1 d .

loop_
_atom_site_aniso_label
_atom_site_aniso_U_11
_atom_site_aniso_U_22
_atom_site_aniso_U_33
_atom_site_aniso_U_23
_atom_site_aniso_U_13
_atom_site_aniso_U_12
W1 0.0182(4) 0.0301(5) 0.0281(5) 0.0020(4) -0.0002(4) 0.0166(4)
W2 0.0187(4) 0.0129(4) 0.0321(5) 0.0018(4) 0.0016(4) 0.0087(4)
W4 0.0203(5) 0.0233(5) 0.0297(5) -0.0084(4) 0.0016(4) 0.0116(4)
W3 0.0304(5) 0.0289(5) 0.0345(6) -0.0096(4) -0.0148(4) 0.0166(4)
Lu1 0.0166(4) 0.0270(5) 0.0251(5) 0.0055(4) 0.0010(4) 0.0134(4)
O23 0.042(10) 0.029(9) 0.052(12) 0.010(8) -0.001(9) 0.017(8)
C7 0.018(11) 0.042(14) 0.006(10) 0.003(10) 0.002(8) 0.010(10)
O22 0.013(8) 0.029(9) 0.047(11) 0.017(8) -0.002(7) -0.005(7)
O21 0.048(8) 0.024(7) 0.059(9) 0.008(6) -0.006(7) 0.028(6)
O20 0.056(12) 0.026(9) 0.041(11) 0.000(8) 0.004(9) 0.027(9)
O19 0.049(8) 0.013(6) 0.037(8) 0.008(5) 0.009(6) 0.018(6)
O18 0.029(9) 0.024(8) 0.025(9) -0.002(7) 0.003(7) 0.013(7)
OW4 0.13(3) 0.13(3) 0.11(5) 0.000 0.000 0.066(15)
C6 0.014(7) 0.011(7) 0.013(8) 0.010(6) 0.000(6) -0.005(6)
O17 0.021(8) 0.025(8) 0.032(9) 0.001(7) -0.004(7) 0.010(7)
O16 0.015(7) 0.024(8) 0.035(10) 0.009(7) 0.002(7) 0.000(6)
N1 0.043(11) 0.038(11) 0.031(11) -0.004(10) -0.011(9) 0.024(11)
O15 0.034(9) 0.022(8) 0.051(11) -0.006(7) -0.007(8) 0.017(8)
O14 0.034(10) 0.054(11) 0.029(10) 0.009(8) -0.004(8) 0.020(9)
O13 0.034(9) 0.046(10) 0.030(9) -0.010(8) -0.009(7) 0.023(9)
O12 0.021(8) 0.027(8) 0.033(9) 0.006(7) -0.002(7) 0.010(7)
O11 0.075(15) 0.106(18) 0.045(13) -0.009(12) 0.000(11) 0.069(15)
O10 0.080(15) 0.072(15) 0.055(14) 0.026(11) 0.024(11) 0.058(13)
O9 0.019(9) 0.033(10) 0.14(2) 0.040(12) -0.004(11) -0.002(8)
O8 0.032(9) 0.008(7) 0.048(11) -0.010(7) 0.001(8) 0.001(7)
O7 0.016(8) 0.033(9) 0.068(14) -0.004(9) -0.013(8) 0.017(7)
O6 0.059(13) 0.011(8) 0.12(2) 0.003(10) -0.032(12) 0.016(9)
O5 0.13(2) 0.070(14) 0.049(13) -0.040(11) -0.059(13) 0.084(15)
N2 0.034(12) 0.030(11) 0.070(17) 0.017(11) -0.002(11) 0.016(10)
O4 0.056(12) 0.024(9) 0.033(10) -0.005(7) -0.020(9) 0.009(8)
C5 0.07(2) 0.040(15) 0.027(14) 0.000(12) 0.005(13) 0.041(15)
O3 0.13(2) 0.070(16) 0.076(17) 0.001(13) -0.027(16) 0.071(17)
C4 0.026(12) 0.031(13) 0.035(14) 0.002(11) -0.013(10) 0.015(11)
O2 0.023(8) 0.023(8) 0.014(13) 0.000 0.000 0.011(4)
O1 0.049(11) 0.022(8) 0.024(9) 0.012(7) 0.011(8) 0.014(8)
C3 0.023(11) 0.016(10) 0.023(12) -0.002(9) 0.008(9) 0.002(9)
C2 0.034(14) 0.033(14) 0.035(16) -0.009(12) 0.003(11) 0.005(12)
OW1 0.57(11) 0.11(3) 0.07(3) -0.03(2) -0.01(4) 0.05(5)
C1 0.039(14) 0.029(13) 0.045(16) -0.012(12) 0.004(12) 0.027(12)
OW5 0.09(3) 0.27(6) 0.32(8) 0.13(6) -0.06(4) 0.00(3)
OW2 0.6(2) 0.43(18) 1.0(3) -0.23(19) -0.3(2) 0.5(2)
OW3 0.30(6) 0.31(7) 0.13(4) -0.03(4) -0.13(4) 0.19(5)

loop_
_atom_type_symbol
_atom_type_description
_atom_type_scat_dispersion_real
_atom_type_scat_dispersion_imag
_atom_type_scat_source
C C 0.0033 0.0016 'International Tables Vol C Tables 4.2.6.8 and 6.1.1.4'
H H 0.0000 0.0000 'International Tables Vol C Tables 4.2.6.8 and 6.1.1.4'
N N 0.0061 0.0033 'International Tables Vol C Tables 4.2.6.8 and 6.1.1.4'
O O 0.0106 0.0060 'International Tables Vol C Tables 4.2.6.8 and 6.1.1.4'
Lu Lu -0.4720 5.8584 'International Tables Vol C Tables 4.2.6.8 and 6.1.1.4'
W W -0.8490 6.8722 'International Tables Vol C Tables 4.2.6.8 and 6.1.1.4'

loop_
_geom_angle_atom_site_label_1
_geom_angle_atom_site_label_2
_geom_angle_atom_site_label_3
_geom_angle
_geom_angle_site_symmetry_1
_geom_angle_site_symmetry_3
O20 W1 O22 103.0(7) . .
O20 W1 O1 94.9(8) . .
O22 W1 O1 96.9(7) . .
O20 W1 O16 99.9(8) . .
O22 W1 O16 87.0(7) . .
O1 W1 O16 163.5(7) . .
O20 W1 O19 92.4(7) . .
O22 W1 O19 162.7(8) . .
O1 W1 O19 89.7(7) . .
O16 W1 O19 82.4(6) . .
O20 W1 O17 164.1(7) . 2_575
O22 W1 O17 92.2(7) . 2_575
O1 W1 O17 78.1(7) . 2_575
O16 W1 O17 85.7(6) . 2_575
O19 W1 O17 73.5(6) . 2_575
O21 W2 O19 96.9(8) . 3_355
O21 W2 O12 100.3(8) . .
O19 W2 O12 92.5(7) 3_355 .
O21 W2 O13 96.8(8) . .
O19 W2 O13 90.8(7) 3_355 .
O12 W2 O13 162.1(7) . .
O21 W2 O22 101.6(8) . .
O19 W2 O22 161.4(7) 3_355 .
O12 W2 O22 86.4(7) . .
O13 W2 O22 84.8(7) . .
O21 W2 O17 167.7(7) . .
O19 W2 O17 74.7(6) 3_355 .
O12 W2 O17 89.2(6) . .
O13 W2 O17 74.8(6) . .
O22 W2 O17 86.7(7) . .
O18 W4 O16 104.3(7) . .
O18 W4 O7 97.6(7) . .
O16 W4 O7 93.1(7) . .
O18 W4 O12 100.8(7) . .
O16 W4 O12 90.0(6) . .
O7 W4 O12 159.9(7) . .
O18 W4 O7 94.9(7) . 3_355
O16 W4 O7 160.7(7) . 3_355
O7 W4 O7 86.3(9) . 3_355
O12 W4 O7 84.2(6) . 3_355
O18 W4 O2 163.7(7) . .
O16 W4 O2 89.8(6) . .
O7 W4 O2 73.3(6) . .
O12 W4 O2 86.9(6) . .
O7 W4 O2 71.5(6) 3_355 .
O4 W3 O8 104.3(9) . .
O4 W3 O13 99.6(8) . 2_575
O8 W3 O13 92.9(7) . 2_575
O4 W3 O8 102.3(8) . 3_355
O8 W3 O8 87.0(9) . 3_355
O13 W3 O8 157.5(7) 2_575 3_355
O4 W3 O1 95.6(9) . .
O8 W3 O1 159.5(7) . .
O13 W3 O1 88.6(7) 2_575 .
O8 W3 O1 83.9(6) 3_355 .
O4 W3 O17 166.1(8) . 2_575
O8 W3 O17 88.1(6) . 2_575
O13 W3 O17 73.1(6) 2_575 2_575
O8 W3 O17 84.4(6) 3_355 2_575
O1 W3 O17 72.8(6) . 2_575
O14 Lu1 O15 144.8(6) . .
O14 Lu1 O10 140.7(6) . .
O15 Lu1 O10 72.8(7) . .
O14 Lu1 O6 109.2(7) . .
O15 Lu1 O6 76.8(6) . .
O10 Lu1 O6 86.2(8) . .
O14 Lu1 O9 85.5(7) . .
O15 Lu1 O9 72.2(6) . .
O10 Lu1 O9 104.7(9) . .
O6 Lu1 O9 142.0(7) . .
O14 Lu1 O23 72.8(7) . .
O15 Lu1 O23 121.5(6) . .
O10 Lu1 O23 75.2(6) . .
O6 Lu1 O23 146.8(7) . .
O9 Lu1 O23 70.4(7) . .
O14 Lu1 O20 72.9(6) . .
O15 Lu1 O20 137.8(6) . .
O10 Lu1 O20 79.3(7) . .
O6 Lu1 O20 70.2(6) . .
O9 Lu1 O20 147.0(6) . .
O23 Lu1 O20 79.4(6) . .
O14 Lu1 O11 73.4(7) . .
O15 Lu1 O11 76.1(6) . .
O10 Lu1 O11 145.3(7) . .
O6 Lu1 O11 71.8(9) . .
O9 Lu1 O11 79.8(9) . .
O23 Lu1 O11 136.1(8) . .
O20 Lu1 O11 115.8(7) . .
C2 C7 C1 118(2) . .
C2 C7 C5 125(2) . .
C1 C7 C5 117(2) . .
W1 O22 W2 150.7(10) . .
W1 O20 Lu1 148.5(9) . .
W2 O19 W1 114.2(8) 2_575 .
C3 C6 C1 115.2(19) . .
C3 C6 C4 124(2) . 12_464
C1 C6 C4 120.1(19) . 12_464
W1 O17 W2 97.6(6) 3_355 .
W1 O17 W3 94.9(6) 3_355 3_355
W2 O17 W3 94.9(6) . 3_355
W4 O16 W1 146.7(8) . .
C2 N1 C3 121(2) . .
C4 O15 Lu1 142.6(16) . .
C5 O14 Lu1 132.4(16) . .
W3 O13 W2 117.2(8) 3_355 .
W2 O12 W4 147.4(9) . .
W3 O8 W3 151.4(8) . 2_575
W4 O7 W4 118.1(9) . 2_575
O3 C5 O14 124(2) . .
O3 C5 C7 122(2) . .
O14 C5 C7 114(2) . .
O15 C4 O5 125(2) . .
O15 C4 C6 117(2) . 18_564
O5 C4 C6 118(2) . 18_564
W4 O2 W4 96.9(7) 3_355 2_575
W4 O2 W4 96.9(7) 3_355 .
W4 O2 W4 96.9(7) 2_575 .
W1 O1 W3 114.0(8) . .
N1 C3 C6 121(2) . .
N1 C2 C7 125(2) . .
C7 C1 C6 121(2) . .

loop_
_geom_bond_atom_site_label_1
_geom_bond_atom_site_label_2
_geom_bond_distance
_geom_bond_site_symmetry_2
W1 O20 1.754(17) .
W1 O22 1.804(14) .
W1 O1 1.881(16) .
W1 O16 2.010(16) .
W1 O19 2.012(14) .
W1 O17 2.168(14) 2_575
W2 O21 1.741(15) .
W2 O19 1.905(14) 3_355
W2 O12 1.908(16) .
W2 O13 1.938(17) .
W2 O22 1.968(14) .
W2 O17 2.204(15) .
W4 O18 1.715(15) .
W4 O16 1.816(15) .
W4 O7 1.905(16) .
W4 O12 1.910(15) .
W4 O7 2.005(16) 3_355
W4 O2 2.241(12) .
W3 O4 1.675(16) .
W3 O8 1.851(16) .
W3 O13 1.932(16) 2_575
W3 O8 1.935(16) 3_355
W3 O1 2.026(17) .
W3 O17 2.279(15) 2_575
Lu1 O14 2.253(16) .
Lu1 O15 2.270(16) .
Lu1 O10 2.27(2) .
Lu1 O6 2.307(16) .
Lu1 O9 2.334(17) .
Lu1 O23 2.340(16) .
Lu1 O20 2.372(18) .
Lu1 O11 2.372(18) .
C7 C2 1.34(3) .
C7 C1 1.37(3) .
C7 C5 1.50(3) .
O19 W2 1.905(14) 2_575
C6 C3 1.41(3) .
C6 C1 1.42(3) .
C6 C4 1.48(3) 12_464
O17 W1 2.168(14) 3_355
O17 W3 2.279(15) 3_355
N1 C2 1.27(3) .
N1 C3 1.35(3) .
O15 C4 1.21(3) .
O14 C5 1.31(3) .
O13 W3 1.932(16) 3_355
O8 W3 1.935(16) 2_575
O7 W4 2.005(16) 2_575
O5 C4 1.22(3) .
C5 O3 1.23(3) .
C4 C6 1.48(3) 18_564
O2 W4 2.241(12) 3_355
O2 W4 2.241(12) 2_575
